data_4115010
loop_
_publ_author_name
'F. Albert Cotton'
'Lee M. Daniels'
'Carlos A. Murillo'
'Daren J. Timmons'
'Chad C. Wilkinson'

_publ_contact_author_address
;  Laboratory for Molecular Structure and Bonding
   Dept. of Chemistry
   Texas A&M University, P.O. Box  30012
   College Station, TX 77842-3012, USA
;
_publ_contact_author_email cotton@tamu.edu
_publ_contact_author_fax '(979) 845 9351'
_publ_contact_author_name 'F. A. Cotton'
_publ_contact_author_phone '(979) 845 4432'
_publ_section_title
;
 The Extraordinary Ability of Guanidinate Derivatives to Stabilize Higher
 Oxidation Numbers in Dimetal Units by Modification of Redox Potentials:
 Structures of Mo25+ and Mo26+ Compounds
;
_journal_name_full 'Journal of the American Chemical Society'
_journal_page_first 9249
_journal_page_last 9256
_journal_paper_doi 10.1021/ja0266464
_journal_volume 124
_journal_year 2002
_chemical_formula_moiety Mo2(hpp)4Cl.2CH2Cl2
_chemical_formula_sum 'C30 H52 Cl5 Mo2 N12'
_chemical_formula_weight 949.97
_chemical_name_systematic
; 
 ? 
;
_space_group_IT_number 126
_symmetry_cell_setting tetragonal
_symmetry_space_group_name_Hall '-P 4a 2bc'
_symmetry_space_group_name_H-M 'P 4/n n c :2'
_atom_sites_solution_hydrogens geom
_atom_sites_solution_primary direct
_atom_sites_solution_secondary difmap
_audit_creation_method SHELXL-97
_cell_angle_alpha 90.00
_cell_angle_beta 90.00
_cell_angle_gamma 90.00
_cell_formula_units_Z 4
_cell_length_a 13.6912(8)
_cell_length_b 13.6912(8)
_cell_length_c 20.4755(12)
_cell_measurement_reflns_used 6054
_cell_measurement_temperature 213(2)
_cell_measurement_theta_max 27.5
_cell_measurement_theta_min 2.895
_cell_volume 3838.1(4)
_computing_cell_refinement 'BRUKER SAINT'
_computing_data_collection 'BRUKER SMART'
_computing_data_reduction 'BRUKER SAINT'
_computing_molecular_graphics XP
_computing_structure_refinement 'SHELXL-97 (Sheldrick, 1997)'
_computing_structure_solution 'SHELXS-97 (Sheldrick, 1990)'
_diffrn_ambient_temperature 213(2)
_diffrn_measured_fraction_theta_full 0.999
_diffrn_measured_fraction_theta_max 0.999
_diffrn_measurement_device_type 'Bruker SMART'
_diffrn_measurement_method \w-scans
_diffrn_radiation_monochromator graphite
_diffrn_radiation_source 'normal-focus sealed tube'
_diffrn_radiation_type MoK\a
_diffrn_radiation_wavelength 0.71073
_diffrn_reflns_av_R_equivalents 0.0183
_diffrn_reflns_av_sigmaI/netI 0.0080
_diffrn_reflns_limit_h_max 7
_diffrn_reflns_limit_h_min -17
_diffrn_reflns_limit_k_max 17
_diffrn_reflns_limit_k_min -17
_diffrn_reflns_limit_l_max 25
_diffrn_reflns_limit_l_min -26
_diffrn_reflns_number 21709
_diffrn_reflns_theta_full 27.51
_diffrn_reflns_theta_max 27.51
_diffrn_reflns_theta_min 1.99
_exptl_absorpt_coefficient_mu 1.042
_exptl_absorpt_correction_T_max 0.578664
_exptl_absorpt_correction_T_min 0.502988
_exptl_absorpt_correction_type multi-scan
_exptl_absorpt_process_details SADABS
_exptl_crystal_colour brown
_exptl_crystal_density_diffrn 1.644
_exptl_crystal_description block
_exptl_crystal_F_000 1940
_exptl_crystal_size_max 0.52
_exptl_crystal_size_mid 0.44
_exptl_crystal_size_min 0.36
_refine_diff_density_max 0.642
_refine_diff_density_min -0.433
_refine_diff_density_rms 0.052
_refine_ls_extinction_coef 0.00136(10)
_refine_ls_extinction_expression Fc^*^=kFc[1+0.001xFc^2^\l^3^/sin(2\q)]^-1/4^
_refine_ls_extinction_method SHELXL
_refine_ls_goodness_of_fit_ref 1.107
_refine_ls_hydrogen_treatment noref
_refine_ls_matrix_type full
_refine_ls_number_parameters 130
_refine_ls_number_reflns 2223
_refine_ls_number_restraints 1
_refine_ls_restrained_S_all 1.107
_refine_ls_R_factor_all 0.0273
_refine_ls_R_factor_gt 0.0227
_refine_ls_shift/su_max 0.002
_refine_ls_shift/su_mean 0.000
_refine_ls_structure_factor_coef Fsqd
_refine_ls_weighting_details 'calc w=1/[\s^2^(Fo^2^)+(0.0260P)^2^+2.7795P] where P=(Fo^2^+2Fc^2^)/3'
_refine_ls_weighting_scheme calc
_refine_ls_wR_factor_gt 0.0569
_refine_ls_wR_factor_ref 0.0622
_reflns_number_gt 1936
_reflns_number_total 2223
_reflns_threshold_expression I>2sigma(I)
_cod_data_source_file ja0266464_s2_3.cif
_cod_data_source_block compound22CH2CL2
_cod_original_sg_symbol_H-M 'P 4/n n c'
_cod_database_code 4115010

loop_
_symmetry_equiv_pos_as_xyz
'x, y, z'
'-x+1/2, -y+1/2, z'
'-y+1/2, x, z'
'y, -x+1/2, z'
'-x+1/2, y, -z+1/2'
'x, -y+1/2, -z+1/2'
'y, x, -z+1/2'
'-y+1/2, -x+1/2, -z+1/2'
'-x, -y, -z'
'x-1/2, y-1/2, -z'
'y-1/2, -x, -z'
'-y, x-1/2, -z'
'x-1/2, -y, z-1/2'
'-x, y-1/2, z-1/2'
'-y, -x, z-1/2'
'y-1/2, x-1/2, z-1/2'

loop_
_atom_site_label
_atom_site_type_symbol
_atom_site_fract_x
_atom_site_fract_y
_atom_site_fract_z
_atom_site_U_iso_or_equiv
_atom_site_adp_type
_atom_site_occupancy
_atom_site_symmetry_multiplicity
_atom_site_calc_flag
_atom_site_refinement_flags
_atom_site_disorder_group
Mo1 Mo 0.2500 0.2500 0.409065(12) 0.02460(9) Uani 1 4 d SD .
Mo2 Mo 0.2500 0.2500 0.512997(12) 0.02218(9) Uani 1 4 d SD .
Cl1 Cl 0.2500 0.2500 0.65161(4) 0.0307(2) Uani 0.9731(19) 4 d SPD .
Cl1A Cl 0.2500 0.2500 0.27036(16) 0.0307(2) Uani 0.0269(19) 4 d SPD 1
N1 N 0.19608(11) 0.10657(11) 0.40220(6) 0.0295(3) Uani 1 1 d . .
N2 N 0.19485(10) 0.10226(10) 0.51416(6) 0.0255(3) Uani 1 1 d . .
N3 N 0.15409(12) -0.04085(11) 0.45470(7) 0.0336(3) Uani 1 1 d . .
C1 C 0.17177(15) 0.06051(14) 0.34017(8) 0.0375(4) Uani 1 1 d . .
H1A H 0.2029 0.0965 0.3044 0.045 Uiso 1 1 calc R .
H1B H 0.1009 0.0627 0.3335 0.045 Uiso 1 1 calc R .
C2 C 0.20590(16) -0.04418(15) 0.33939(10) 0.0438(5) Uani 1 1 d . .
H2A H 0.2768 -0.0470 0.3455 0.053 Uiso 1 1 calc R .
H2B H 0.1899 -0.0746 0.2974 0.053 Uiso 1 1 calc R .
C3 C 0.15502(17) -0.09748(14) 0.39424(9) 0.0431(5) Uani 1 1 d . .
H3A H 0.0876 -0.1118 0.3812 0.052 Uiso 1 1 calc R .
H3B H 0.1882 -0.1598 0.4020 0.052 Uiso 1 1 calc R .
C4 C 0.18125(12) 0.05551(12) 0.45735(7) 0.0256(3) Uani 1 1 d . .
C5 C 0.12139(17) -0.09568(14) 0.51142(9) 0.0414(5) Uani 1 1 d . .
H5A H 0.1717 -0.1430 0.5239 0.050 Uiso 1 1 calc R .
H5B H 0.0619 -0.1319 0.5004 0.050 Uiso 1 1 calc R .
C6 C 0.10111(15) -0.02817(14) 0.56819(9) 0.0396(4) Uani 1 1 d . .
H6A H 0.0958 -0.0661 0.6086 0.048 Uiso 1 1 calc R .
H6B H 0.0392 0.0061 0.5612 0.048 Uiso 1 1 calc R .
C7 C 0.18343(13) 0.04500(13) 0.57405(8) 0.0307(4) Uani 1 1 d . .
H7A H 0.1701 0.0891 0.6107 0.037 Uiso 1 1 calc R .
H7B H 0.2445 0.0104 0.5833 0.037 Uiso 1 1 calc R .
Cl4 Cl -0.04069(9) -0.42598(8) 0.25138(12) 0.0581(4) Uani 0.50 1 d P .
C8 C -0.0383(3) -0.2978(3) 0.2476(2) 0.0431(9) Uani 0.50 1 d P .
Cl2 Cl 0.08219(7) -0.2500 0.2500 0.0775(3) Uani 1 2 d S .
H8 H -0.069(2) -0.257(2) 0.2080(14) 0.090(10) Uiso 1 1 d . .

loop_
_atom_site_aniso_label
_atom_site_aniso_U_11
_atom_site_aniso_U_22
_atom_site_aniso_U_33
_atom_site_aniso_U_23
_atom_site_aniso_U_13
_atom_site_aniso_U_12
Mo1 0.02797(11) 0.02797(11) 0.01786(14) 0.000 0.000 0.000
Mo2 0.02428(11) 0.02428(11) 0.01799(15) 0.000 0.000 0.000
Cl1 0.0342(3) 0.0342(3) 0.0237(4) 0.000 0.000 0.000
Cl1A 0.0342(3) 0.0342(3) 0.0237(4) 0.000 0.000 0.000
N1 0.0355(8) 0.0321(7) 0.0210(6) -0.0031(5) -0.0013(5) -0.0033(6)
N2 0.0292(7) 0.0268(7) 0.0206(6) 0.0001(5) -0.0007(5) -0.0010(5)
N3 0.0423(9) 0.0301(7) 0.0285(7) -0.0047(6) 0.0021(6) -0.0077(6)
C1 0.0449(11) 0.0422(10) 0.0253(8) -0.0052(7) -0.0012(7) -0.0090(8)
C2 0.0501(12) 0.0459(11) 0.0353(9) -0.0155(8) 0.0074(9) -0.0076(9)
C3 0.0588(13) 0.0333(10) 0.0371(10) -0.0107(8) 0.0021(9) -0.0065(9)
C4 0.0223(7) 0.0272(8) 0.0274(8) -0.0023(6) -0.0004(6) -0.0007(6)
C5 0.0550(12) 0.0328(10) 0.0363(10) 0.0006(8) 0.0034(8) -0.0122(9)
C6 0.0468(11) 0.0395(10) 0.0325(9) 0.0016(8) 0.0070(8) -0.0106(8)
C7 0.0374(9) 0.0298(8) 0.0248(7) 0.0019(7) -0.0006(7) -0.0018(7)
Cl4 0.0586(8) 0.0508(7) 0.0649(6) -0.0037(9) 0.0055(10) 0.0010(6)
C8 0.042(2) 0.048(2) 0.0393(19) 0.0025(18) -0.0026(17) 0.0064(18)
Cl2 0.0454(5) 0.0664(6) 0.1207(9) -0.0436(6) 0.000 0.000

loop_
_atom_type_symbol
_atom_type_description
_atom_type_scat_dispersion_real
_atom_type_scat_dispersion_imag
_atom_type_scat_source
C C 0.0033 0.0016 'International Tables Vol C Tables 4.2.6.8 and 6.1.1.4'
H H 0.0000 0.0000 'International Tables Vol C Tables 4.2.6.8 and 6.1.1.4'
N N 0.0061 0.0033 'International Tables Vol C Tables 4.2.6.8 and 6.1.1.4'
Cl Cl 0.1484 0.1585 'International Tables Vol C Tables 4.2.6.8 and 6.1.1.4'
Mo Mo -1.6832 0.6857 'International Tables Vol C Tables 4.2.6.8 and 6.1.1.4'

loop_
_geom_angle_atom_site_label_1
_geom_angle_atom_site_label_2
_geom_angle_atom_site_label_3
_geom_angle
_geom_angle_site_symmetry_1
_geom_angle_site_symmetry_3
_geom_angle_publ_flag
N1 Mo1 N1 89.745(5) 2 3 ?
N1 Mo1 N1 89.744(5) 2 4 ?
N1 Mo1 N1 172.33(7) 3 4 ?
N1 Mo1 N1 172.33(7) 2 . y
N1 Mo1 N1 89.742(5) 3 . y
N1 Mo1 N1 89.744(5) 4 . ?
N1 Mo1 Mo2 93.83(4) 2 . ?
N1 Mo1 Mo2 93.83(4) 3 . ?
N1 Mo1 Mo2 93.83(4) 4 . ?
N1 Mo1 Mo2 93.83(4) . . y
N1 Mo1 Cl1A 86.17(4) 2 . ?
N1 Mo1 Cl1A 86.17(4) 3 . ?
N1 Mo1 Cl1A 86.17(4) 4 . ?
N1 Mo1 Cl1A 86.17(4) . . y
Mo2 Mo1 Cl1A 180.0 . . y
Mo1 Mo2 N2 90.63(3) . 2 ?
Mo1 Mo2 N2 90.63(3) . 3 ?
N2 Mo2 N2 89.995(1) 2 3 ?
Mo1 Mo2 N2 90.63(3) . . y
N2 Mo2 N2 178.73(7) 2 . y
N2 Mo2 N2 89.992(1) 3 . y
Mo1 Mo2 N2 90.63(3) . 4 ?
N2 Mo2 N2 89.993(1) 2 4 ?
N2 Mo2 N2 178.74(7) 3 4 ?
N2 Mo2 N2 89.992(1) . 4 ?
Mo1 Mo2 Cl1 180.0 . . y
N2 Mo2 Cl1 89.37(3) 2 . ?
N2 Mo2 Cl1 89.37(3) 3 . ?
N2 Mo2 Cl1 89.37(3) . . y
N2 Mo2 Cl1 89.37(3) 4 . ?
Cl1A Cl1A Mo1 180.0 5 . ?
C4 N1 C1 118.23(15) . . ?
C4 N1 Mo1 118.87(11) . . ?
C1 N1 Mo1 122.88(11) . . ?
C4 N2 C7 117.15(14) . . ?
C4 N2 Mo2 119.09(11) . . ?
C7 N2 Mo2 123.25(10) . . ?
C4 N3 C5 123.28(14) . . ?
C4 N3 C3 122.79(15) . . ?
C5 N3 C3 113.93(15) . . ?
N1 C1 C2 110.48(16) . . ?
C1 C2 C3 107.98(16) . . ?
N3 C3 C2 112.20(15) . . ?
N2 C4 N1 117.38(15) . . ?
N2 C4 N3 122.07(15) . . ?
N1 C4 N3 120.54(14) . . ?
N3 C5 C6 110.82(15) . . ?
C5 C6 C7 109.22(16) . . ?
N2 C7 C6 111.58(14) . . ?
Cl4 Cl4 C8 135.46(17) 8_445 . ?
C8 C8 Cl4 173.2(5) 6_545 . ?
C8 C8 Cl2 68.32(14) 6_545 . ?
Cl4 C8 Cl2 112.6(2) . . ?
C8 Cl2 C8 43.4(3) . 6_545 ?

loop_
_geom_bond_atom_site_label_1
_geom_bond_atom_site_label_2
_geom_bond_distance
_geom_bond_site_symmetry_2
_geom_bond_publ_flag
Mo1 N1 2.1026(15) 2 ?
Mo1 N1 2.1026(15) 3 ?
Mo1 N1 2.1026(15) 4 ?
Mo1 N1 2.1026(15) . y
Mo1 Mo2 2.1281(4) . y
Mo1 Cl1A 2.840(3) . y
Mo2 N2 2.1592(14) 2 ?
Mo2 N2 2.1592(14) 3 ?
Mo2 N2 2.1592(14) . y
Mo2 N2 2.1593(14) 4 ?
Mo2 Cl1 2.8381(9) . y
Cl1A Cl1A 0.834(6) 5 ?
N1 C4 1.343(2) . y
N1 C1 1.457(2) . y
N2 C4 1.341(2) . y
N2 C7 1.464(2) . y
N3 C4 1.372(2) . y
N3 C5 1.453(2) . y
N3 C3 1.461(2) . y
C1 C2 1.508(3) . ?
C2 C3 1.510(3) . ?
C5 C6 1.511(3) . ?
C6 C7 1.513(3) . ?
Cl4 Cl4 0.648(2) 8_445 ?
Cl4 C8 1.757(5) . ?
C8 C8 1.312(9) 6_545 ?
C8 Cl2 1.776(4) . ?
Cl2 C8 1.776(4) 6_545 ?
